data_7219141
loop_
_publ_author_name
'Monge, Angeles'
'Gutierrez-Puebla, Enrique'
'Iglesias, Marta'
'Snejko, Natalia'
'Aguirre, Lina Maria'

_publ_section_title
;
 Advances in understanding the structure-catalyst activity relationship of
 green Indium MOFs catalysts in the solvent-free ketones cyanosilylation
;
_journal_name_full 'RSC Adv.'
_journal_paper_doi 10.1039/C4RA13924K
_journal_year 2014
_chemical_formula_moiety 'C61 H32 F18 In2 N2 O12'
_chemical_formula_sum 'C61 H32 F18 In2 N2 O12'
_chemical_formula_weight 1556.53
_chemical_name_systematic
; 
 ? 
;
_space_group_IT_number 15
_symmetry_cell_setting monoclinic
_symmetry_space_group_name_Hall '-C 2yc'
_symmetry_space_group_name_H-M 'C 1 2/c 1'
_atom_sites_solution_hydrogens geom
_atom_sites_solution_primary direct
_atom_sites_solution_secondary difmap
_audit_creation_method SHELXL-97
_audit_update_record
;
2014-09-11 deposited with the CCDC.
2014-12-19 downloaded from the CCDC.
;
_cell_angle_alpha 90.00
_cell_angle_beta 129.8310(10)
_cell_angle_gamma 90.00
_cell_formula_units_Z 4
_cell_length_a 38.2784(11)
_cell_length_b 7.7778(2)
_cell_length_c 26.8178(8)
_cell_measurement_temperature 293(2)
_cell_volume 6131.4(3)
_computing_structure_refinement 'SHELXL-97 (Sheldrick, 1997)'
_computing_structure_solution 'SHELXS-97 (Sheldrick, 1990)'
_diffrn_ambient_temperature 293(2)
_diffrn_measured_fraction_theta_full 0.970
_diffrn_measured_fraction_theta_max 0.970
_diffrn_radiation_monochromator graphite
_diffrn_radiation_source 'fine-focus sealed tube'
_diffrn_radiation_type CuK\a
_diffrn_radiation_wavelength 1.54178
_diffrn_reflns_av_R_equivalents 0.0610
_diffrn_reflns_av_sigmaI/netI 0.0680
_diffrn_reflns_limit_h_max 44
_diffrn_reflns_limit_h_min -43
_diffrn_reflns_limit_k_max 8
_diffrn_reflns_limit_k_min -3
_diffrn_reflns_limit_l_max 30
_diffrn_reflns_limit_l_min -29
_diffrn_reflns_number 18184
_diffrn_reflns_theta_full 64.01
_diffrn_reflns_theta_max 64.01
_diffrn_reflns_theta_min 6.02
_exptl_absorpt_coefficient_mu 7.076
_exptl_absorpt_correction_T_max 0.7650
_exptl_absorpt_correction_T_min 0.2707
_exptl_absorpt_correction_type multi-scan
_exptl_absorpt_process_details SADABS
_exptl_crystal_colour yellow
_exptl_crystal_density_diffrn 1.686
_exptl_crystal_density_method 'not measured'
_exptl_crystal_description plate
_exptl_crystal_F_000 3072
_exptl_crystal_size_max 0.25
_exptl_crystal_size_mid 0.08
_exptl_crystal_size_min 0.04
_refine_diff_density_max 0.388
_refine_diff_density_min -0.867
_refine_diff_density_rms 0.080
_refine_ls_extinction_method none
_refine_ls_goodness_of_fit_ref 1.040
_refine_ls_hydrogen_treatment noref
_refine_ls_matrix_type full
_refine_ls_number_parameters 454
_refine_ls_number_reflns 4937
_refine_ls_number_restraints 0
_refine_ls_restrained_S_all 1.040
_refine_ls_R_factor_all 0.0707
_refine_ls_R_factor_gt 0.0484
_refine_ls_shift/su_max 0.000
_refine_ls_shift/su_mean 0.000
_refine_ls_structure_factor_coef Fsqd
_refine_ls_weighting_details 'calc w=1/[\s^2^(Fo^2^)+(0.0502P)^2^+11.6770P] where P=(Fo^2^+2Fc^2^)/3'
_refine_ls_weighting_scheme calc
_refine_ls_wR_factor_gt 0.1165
_refine_ls_wR_factor_ref 0.1308
_reflns_number_gt 3578
_reflns_number_total 4937
_reflns_threshold_expression >2sigma(I)
_cod_data_source_file c4ra13924k2.cif
_cod_data_source_block InPF-14
_cod_depositor_comments
;
The following automatic conversions were performed:

'_symmetry_cell_setting' value 'Monoclinic' changed to 'monoclinic'
according to
/usr/data/users/saulius/crontab/automatic-downloads/rss-feeds/RSC/lib/dictionaries/cif_core.dic
dictionary named 'cif_core.dic' version 2.4.2 from 2011-04-26.

Automatic conversion script
Id: cif_fix_values 2935 2014-11-11 08:27:57Z andrius 
;
_cod_original_sg_symbol_H-M C2/c
_cod_database_code 7219141

loop_
_symmetry_equiv_pos_as_xyz
'x, y, z'
'-x, y, -z+1/2'
'x+1/2, y+1/2, z'
'-x+1/2, y+1/2, -z+1/2'
'-x, -y, -z'
'x, -y, z-1/2'
'-x+1/2, -y+1/2, -z'
'x+1/2, -y+1/2, z-1/2'

loop_
_atom_site_label
_atom_site_type_symbol
_atom_site_fract_x
_atom_site_fract_y
_atom_site_fract_z
_atom_site_U_iso_or_equiv
_atom_site_adp_type
_atom_site_occupancy
_atom_site_symmetry_multiplicity
_atom_site_calc_flag
_atom_site_refinement_flags
_atom_site_disorder_assembly
_atom_site_disorder_group
C1 C 0.0971(2) -0.2142(8) -0.0270(3) 0.0660(15) Uani 1 1 d . A .
C2 C 0.07330(19) -0.3353(7) -0.0829(3) 0.0634(14) Uani 1 1 d . . .
C3 C 0.0950(2) -0.4792(8) -0.0815(3) 0.0720(17) Uani 1 1 d . . .
H3 H 0.1250 -0.5010 -0.0451 0.086 Uiso 1 1 calc R . .
C4 C 0.02843(19) -0.3055(8) -0.1368(3) 0.0676(15) Uani 1 1 d . . .
H4 H 0.0134 -0.2099 -0.1379 0.081 Uiso 1 1 calc R . .
C5 C 0.07269(19) -0.5907(8) -0.1332(3) 0.0713(16) Uani 1 1 d . . .
H5 H 0.0877 -0.6875 -0.1316 0.086 Uiso 1 1 calc R . .
C6 C 0.00588(19) -0.4161(8) -0.1890(3) 0.0659(15) Uani 1 1 d . . .
H6 H -0.0242 -0.3944 -0.2251 0.079 Uiso 1 1 calc R . .
C7 C 0.02767(18) -0.5593(7) -0.1881(3) 0.0580(13) Uani 1 1 d . . .
C8 C 0.0000 -0.6733(9) -0.2500 0.060(2) Uani 1 2 d S . .
C9 C 0.0299(2) -0.7906(8) -0.2552(4) 0.0800(19) Uani 1 1 d . . .
C10 C 0.19265(18) 0.2250(7) 0.1020(3) 0.0615(14) Uani 1 1 d . A .
C11 C 0.22541(18) 0.3625(7) 0.1175(3) 0.0566(13) Uani 1 1 d . . .
C12 C 0.22918(19) 0.4136(8) 0.0720(3) 0.0660(15) Uani 1 1 d . . .
H12 H 0.2109 0.3629 0.0311 0.079 Uiso 1 1 calc R . .
C13 C 0.25373(18) 0.4357(7) 0.1786(3) 0.0569(13) Uani 1 1 d . . .
H13 H 0.2517 0.4018 0.2099 0.068 Uiso 1 1 calc R . .
C14 C 0.2599(2) 0.5394(8) 0.0866(3) 0.0696(16) Uani 1 1 d . . .
H14 H 0.2617 0.5740 0.0551 0.084 Uiso 1 1 calc R . .
C15 C 0.28493(18) 0.5584(7) 0.1934(3) 0.0581(14) Uani 1 1 d . . .
H15 H 0.3043 0.6045 0.2350 0.070 Uiso 1 1 calc R . .
C16 C 0.28806(18) 0.6147(7) 0.1474(3) 0.0567(13) Uani 1 1 d . . .
C17 C 0.3246(2) 0.7490(7) 0.1667(3) 0.0648(15) Uani 1 1 d . . .
C18 C 0.3088(3) 0.8569(10) 0.1057(4) 0.086(2) Uani 1 1 d . . .
C19 C 0.3666(3) 0.6447(11) 0.1910(5) 0.102(3) Uani 1 1 d . . .
C20 C 0.33312(19) 0.8793(7) 0.2163(3) 0.0582(14) Uani 1 1 d . . .
C21 C 0.29633(19) 0.9391(7) 0.2101(3) 0.0579(13) Uani 1 1 d . . .
H21 H 0.2675 0.8948 0.1776 0.069 Uiso 1 1 calc R . .
C22 C 0.3754(2) 0.9490(8) 0.2643(3) 0.0755(18) Uani 1 1 d . . .
H22 H 0.4004 0.9102 0.2691 0.091 Uiso 1 1 calc R . .
C23 C 0.30196(18) 1.0629(7) 0.2514(3) 0.0583(14) Uani 1 1 d . . .
H23 H 0.2770 1.1005 0.2470 0.070 Uiso 1 1 calc R . .
C24 C 0.3814(2) 1.0747(8) 0.3052(3) 0.0727(17) Uani 1 1 d . . .
H24 H 0.4101 1.1216 0.3368 0.087 Uiso 1 1 calc R . .
C25 C 0.34448(19) 1.1316(6) 0.2994(3) 0.0584(14) Uani 1 1 d . . .
C26 C 0.3506(2) 1.2673(7) 0.3437(3) 0.0638(14) Uani 1 1 d . . .
C27 C 0.0534(4) 0.1643(12) 0.0570(6) 0.105(4) Uani 0.764(10) 1 d P A 2
H27 H 0.0533 0.0582 0.0729 0.126 Uiso 1 1 calc R A 2
C28 C 0.0891(3) 0.3564(11) 0.0441(5) 0.086(3) Uani 0.764(10) 1 d P A 2
H28 H 0.1156 0.3916 0.0524 0.104 Uiso 1 1 calc R A 2
C29 C 0.0207(5) 0.2811(14) 0.0403(8) 0.114(5) Uani 0.764(10) 1 d P A 2
H29 H 0.0009 0.2584 0.0484 0.137 Uiso 1 1 calc R A 2
C30 C 0.0568(4) 0.4775(12) 0.0244(7) 0.087(4) Uani 0.764(10) 1 d P A 2
H30 H 0.0621 0.5913 0.0202 0.104 Uiso 1 1 calc R A 2
C30A C 0.0357(17) 0.412(5) -0.020(3) 0.110(15) Uani 0.236(10) 1 d P A 1
C29A C 0.0071(9) 0.262(4) -0.0108(18) 0.078(10) Uani 0.236(10) 1 d P A 1
C28A C 0.0690(11) 0.280(4) 0.001(2) 0.086(3) Uani 0.236(10) 1 d P A 1
C27A C 0.0394(13) 0.152(4) 0.004(2) 0.105(4) Uani 0.236(10) 1 d P A 1
C31 C 0.01764(19) 0.4349(7) 0.0109(3) 0.0625(15) Uani 1 1 d . . .
F1 F 0.00700(14) -0.8630(5) -0.3133(2) 0.1032(13) Uani 1 1 d . . .
F2 F 0.04945(13) -0.9174(5) -0.2119(2) 0.1023(13) Uani 1 1 d . . .
F3 F 0.06386(12) -0.7000(5) -0.24559(19) 0.0880(11) Uani 1 1 d . . .
F4 F 0.31149(17) 0.7683(7) 0.0653(2) 0.1225(17) Uani 1 1 d . . .
F5 F 0.26761(18) 0.9150(6) 0.0733(2) 0.1062(13) Uani 1 1 d . . .
F6 F 0.33677(19) 0.9924(6) 0.1252(3) 0.1246(18) Uani 1 1 d . . .
F7 F 0.39881(14) 0.7397(7) 0.1973(2) 0.1275(19) Uani 1 1 d . . .
F8 F 0.35781(15) 0.5142(6) 0.1533(3) 0.131(2) Uani 1 1 d . . .
F9 F 0.38642(14) 0.5818(6) 0.2499(3) 0.1149(16) Uani 1 1 d . . .
In1 In 0.135444(12) -0.01320(4) 0.072796(18) 0.05790(17) Uani 1 1 d . . .
N1 N 0.08510(16) 0.1924(6) 0.0521(2) 0.0669(13) Uani 1 1 d . . .
O1 O 0.07577(14) -0.0915(6) -0.0275(2) 0.0803(12) Uani 1 1 d . . .
O2 O 0.13825(13) -0.2393(6) 0.0226(2) 0.0796(12) Uani 1 1 d . . .
O3 O 0.18929(13) 0.1817(5) 0.14395(19) 0.0695(11) Uani 1 1 d . . .
O4 O 0.16738(14) 0.1551(6) 0.0468(2) 0.0745(11) Uani 1 1 d . . .
O5 O 0.31773(13) 1.3159(5) 0.33946(19) 0.0738(11) Uani 1 1 d . . .
O6 O 0.38983(14) 1.3314(5) 0.3872(2) 0.0750(11) Uani 1 1 d . . .

loop_
_atom_site_aniso_label
_atom_site_aniso_U_11
_atom_site_aniso_U_22
_atom_site_aniso_U_33
_atom_site_aniso_U_23
_atom_site_aniso_U_13
_atom_site_aniso_U_12
C1 0.060(4) 0.056(3) 0.071(4) 0.003(3) 0.038(3) -0.008(3)
C2 0.054(3) 0.060(3) 0.067(4) 0.006(3) 0.035(3) 0.003(3)
C3 0.045(3) 0.074(4) 0.069(4) 0.005(3) 0.024(3) 0.008(3)
C4 0.057(3) 0.057(3) 0.071(4) 0.001(3) 0.033(3) 0.012(3)
C5 0.050(3) 0.061(3) 0.081(4) 0.006(3) 0.032(3) 0.013(3)
C6 0.047(3) 0.061(3) 0.066(4) 0.002(3) 0.025(3) 0.010(3)
C7 0.051(3) 0.049(3) 0.067(4) 0.002(3) 0.034(3) 0.002(2)
C8 0.048(4) 0.046(4) 0.083(6) 0.000 0.041(4) 0.000
C9 0.069(4) 0.052(3) 0.107(5) -0.006(4) 0.051(4) 0.001(3)
C10 0.046(3) 0.052(3) 0.077(4) 0.006(3) 0.035(3) 0.001(3)
C11 0.051(3) 0.047(3) 0.063(3) 0.002(3) 0.032(3) -0.004(2)
C12 0.060(4) 0.064(3) 0.066(4) -0.011(3) 0.037(3) -0.013(3)
C13 0.055(3) 0.045(3) 0.062(4) 0.000(3) 0.034(3) -0.003(2)
C14 0.072(4) 0.070(4) 0.069(4) -0.006(3) 0.046(4) -0.017(3)
C15 0.053(3) 0.046(3) 0.055(3) -0.003(2) 0.026(3) -0.002(2)
C16 0.050(3) 0.051(3) 0.061(4) -0.008(3) 0.032(3) -0.008(2)
C17 0.061(4) 0.056(3) 0.081(4) -0.017(3) 0.047(3) -0.016(3)
C18 0.107(6) 0.078(4) 0.095(5) -0.020(4) 0.075(5) -0.038(5)
C19 0.061(5) 0.097(6) 0.145(8) -0.058(6) 0.064(5) -0.023(4)
C20 0.059(3) 0.046(3) 0.075(4) -0.008(3) 0.046(3) -0.009(3)
C21 0.052(3) 0.046(3) 0.067(4) -0.004(3) 0.034(3) -0.004(2)
C22 0.059(4) 0.072(4) 0.103(5) -0.031(4) 0.055(4) -0.018(3)
C23 0.050(3) 0.045(3) 0.073(4) -0.002(3) 0.036(3) 0.000(2)
C24 0.060(4) 0.069(4) 0.088(5) -0.025(3) 0.047(4) -0.016(3)
C25 0.060(3) 0.043(3) 0.071(4) -0.004(3) 0.041(3) -0.003(2)
C26 0.066(4) 0.048(3) 0.067(4) -0.004(3) 0.038(3) -0.002(3)
C27 0.111(8) 0.069(5) 0.187(13) 0.068(7) 0.119(10) 0.035(5)
C28 0.065(6) 0.053(5) 0.145(10) 0.015(5) 0.069(7) -0.002(4)
C29 0.129(10) 0.077(7) 0.205(15) 0.069(9) 0.139(12) 0.044(7)
C30 0.076(7) 0.040(5) 0.154(12) 0.021(6) 0.077(8) 0.003(4)
C30A 0.14(4) 0.08(3) 0.16(4) 0.08(3) 0.12(4) 0.05(3)
C29A 0.035(13) 0.048(14) 0.12(3) 0.016(17) 0.033(17) -0.006(11)
C28A 0.065(6) 0.053(5) 0.145(10) 0.015(5) 0.069(7) -0.002(4)
C27A 0.111(8) 0.069(5) 0.187(13) 0.068(7) 0.119(10) 0.035(5)
C31 0.054(3) 0.046(3) 0.079(4) 0.003(3) 0.039(3) -0.002(3)
F1 0.093(3) 0.083(3) 0.117(3) -0.033(2) 0.059(3) 0.001(2)
F2 0.088(3) 0.061(2) 0.142(4) 0.010(2) 0.066(3) 0.025(2)
F3 0.067(2) 0.084(2) 0.116(3) -0.010(2) 0.060(2) 0.000(2)
F4 0.150(4) 0.145(4) 0.122(3) -0.050(3) 0.110(3) -0.064(3)
F5 0.115(4) 0.096(3) 0.092(3) 0.014(2) 0.059(3) -0.011(3)
F6 0.165(5) 0.109(3) 0.136(4) -0.038(3) 0.113(4) -0.073(3)
F7 0.089(3) 0.140(4) 0.186(5) -0.085(4) 0.102(3) -0.053(3)
F8 0.080(3) 0.116(4) 0.188(5) -0.094(3) 0.082(3) -0.032(2)
F9 0.067(3) 0.094(3) 0.127(4) -0.015(3) 0.035(3) 0.017(2)
In1 0.0459(2) 0.0497(2) 0.0639(3) 0.00529(17) 0.0286(2) -0.00227(16)
N1 0.053(3) 0.050(3) 0.086(4) 0.012(2) 0.039(3) 0.004(2)
O1 0.063(3) 0.063(3) 0.074(3) -0.005(2) 0.025(2) 0.007(2)
O2 0.053(2) 0.082(3) 0.075(3) -0.008(2) 0.028(2) -0.002(2)
O3 0.060(2) 0.065(2) 0.068(3) 0.001(2) 0.034(2) -0.016(2)
O4 0.069(3) 0.075(3) 0.072(3) -0.019(2) 0.041(2) -0.026(2)
O5 0.059(2) 0.072(3) 0.074(3) -0.011(2) 0.035(2) 0.011(2)
O6 0.065(3) 0.062(2) 0.091(3) -0.024(2) 0.047(2) -0.012(2)

loop_
_atom_type_symbol
_atom_type_description
_atom_type_scat_dispersion_real
_atom_type_scat_dispersion_imag
_atom_type_scat_source
C C 0.0181 0.0091 'International Tables Vol C Tables 4.2.6.8 and 6.1.1.4'
H H 0.0000 0.0000 'International Tables Vol C Tables 4.2.6.8 and 6.1.1.4'
F F 0.0727 0.0534 'International Tables Vol C Tables 4.2.6.8 and 6.1.1.4'
In In 0.0822 5.0449 'International Tables Vol C Tables 4.2.6.8 and 6.1.1.4'
N N 0.0311 0.0180 'International Tables Vol C Tables 4.2.6.8 and 6.1.1.4'
O O 0.0492 0.0322 'International Tables Vol C Tables 4.2.6.8 and 6.1.1.4'

loop_
_geom_angle_atom_site_label_1
_geom_angle_atom_site_label_2
_geom_angle_atom_site_label_3
_geom_angle
_geom_angle_site_symmetry_1
_geom_angle_site_symmetry_3
O1 C1 O2 119.6(6) . .
O1 C1 C2 119.8(5) . .
O2 C1 C2 120.5(6) . .
O1 C1 In1 59.0(3) . .
O2 C1 In1 60.6(3) . .
C2 C1 In1 175.9(4) . .
C3 C2 C4 119.2(6) . .
C3 C2 C1 121.1(5) . .
C4 C2 C1 119.8(5) . .
C5 C3 C2 120.7(6) . .
C5 C3 H3 119.7 . .
C2 C3 H3 119.7 . .
C6 C4 C2 120.5(5) . .
C6 C4 H4 119.7 . .
C2 C4 H4 119.7 . .
C3 C5 C7 120.2(5) . .
C3 C5 H5 119.9 . .
C7 C5 H5 119.9 . .
C4 C6 C7 120.5(5) . .
C4 C6 H6 119.7 . .
C7 C6 H6 119.7 . .
C6 C7 C5 118.9(5) . .
C6 C7 C8 116.8(5) . .
C5 C7 C8 124.3(5) . .
C9 C8 C9 107.3(7) . 2_554
C9 C8 C7 113.4(3) . .
C9 C8 C7 106.3(3) 2_554 .
C9 C8 C7 106.3(3) . 2_554
C9 C8 C7 113.4(3) 2_554 2_554
C7 C8 C7 110.3(6) . 2_554
F2 C9 F1 106.9(5) . .
F2 C9 F3 106.7(5) . .
F1 C9 F3 106.0(6) . .
F2 C9 C8 113.3(6) . .
F1 C9 C8 112.8(5) . .
F3 C9 C8 110.8(5) . .
O3 C10 O4 119.6(5) . .
O3 C10 C11 119.6(6) . .
O4 C10 C11 120.7(5) . .
O3 C10 In1 61.7(3) . .
O4 C10 In1 58.0(3) . .
C11 C10 In1 178.7(5) . .
C12 C11 C13 119.0(5) . .
C12 C11 C10 120.5(5) . .
C13 C11 C10 120.4(5) . .
C11 C12 C14 120.5(6) . .
C11 C12 H12 119.7 . .
C14 C12 H12 119.7 . .
C15 C13 C11 120.3(5) . .
C15 C13 H13 119.9 . .
C11 C13 H13 119.9 . .
C12 C14 C16 120.9(6) . .
C12 C14 H14 119.5 . .
C16 C14 H14 119.5 . .
C13 C15 C16 121.2(5) . .
C13 C15 H15 119.4 . .
C16 C15 H15 119.4 . .
C14 C16 C15 118.0(5) . .
C14 C16 C17 122.4(5) . .
C15 C16 C17 119.4(5) . .
C19 C17 C20 113.6(5) . .
C19 C17 C16 105.3(5) . .
C20 C17 C16 112.5(4) . .
C19 C17 C18 109.1(6) . .
C20 C17 C18 106.0(5) . .
C16 C17 C18 110.4(5) . .
F5 C18 F4 109.1(7) . .
F5 C18 F6 108.0(7) . .
F4 C18 F6 105.1(5) . .
F5 C18 C17 112.0(6) . .
F4 C18 C17 112.8(7) . .
F6 C18 C17 109.4(6) . .
F8 C19 F9 107.3(8) . .
F8 C19 F7 106.3(6) . .
F9 C19 F7 105.7(7) . .
F8 C19 C17 113.7(6) . .
F9 C19 C17 110.4(6) . .
F7 C19 C17 113.0(7) . .
C22 C20 C21 118.2(5) . .
C22 C20 C17 122.8(5) . .
C21 C20 C17 118.8(5) . .
C23 C21 C20 120.9(5) . .
C23 C21 H21 119.5 . .
C20 C21 H21 119.5 . .
C24 C22 C20 121.4(5) . .
C24 C22 H22 119.3 . .
C20 C22 H22 119.3 . .
C21 C23 C25 120.3(5) . .
C21 C23 H23 119.9 . .
C25 C23 H23 119.9 . .
C22 C24 C25 119.9(5) . .
C22 C24 H24 120.0 . .
C25 C24 H24 120.0 . .
C23 C25 C24 119.2(5) . .
C23 C25 C26 120.4(5) . .
C24 C25 C26 120.4(5) . .
O5 C26 O6 119.6(5) . .
O5 C26 C25 120.6(5) . .
O6 C26 C25 119.8(5) . .
O5 C26 In1 61.0(3) . 4_565
O6 C26 In1 58.6(3) . 4_565
C25 C26 In1 175.9(4) . 4_565
N1 C27 C29 124.3(8) . .
N1 C27 H27 117.9 . .
C29 C27 H27 117.9 . .
N1 C28 C30 124.3(8) . .
N1 C28 H28 117.9 . .
C30 C28 H28 117.9 . .
C27 C29 C31 118.9(8) . .
C27 C29 H29 120.6 . .
C31 C29 H29 120.6 . .
C31 C30 C28 120.8(8) . .
C31 C30 H30 119.6 . .
C28 C30 H30 119.6 . .
C31 C30A C28A 121(3) . .
C27A C29A C31 122(2) . .
N1 C28A C30A 120(3) . .
C29A C27A N1 120(3) . .
C30 C31 C30A 45(2) . .
C30 C31 C29 112.6(8) . .
C30A C31 C29 109.2(16) . .
C30 C31 C29A 108.7(15) . .
C30A C31 C29A 76(3) . .
C29 C31 C29A 47.0(14) . .
C30 C31 C31 121.3(7) . 5_565
C30A C31 C31 122.3(16) . 5_565
C29 C31 C31 122.4(7) . 5_565
C29A C31 C31 122.7(12) . 5_565
O4 In1 O6 172.05(15) . 4_535
O4 In1 O1 97.41(16) . .
O6 In1 O1 90.43(17) 4_535 .
O4 In1 O2 91.49(16) . .
O6 In1 O2 93.81(16) 4_535 .
O1 In1 O2 58.02(15) . .
O4 In1 O5 116.81(15) . 4_535
O6 In1 O5 58.32(14) 4_535 4_535
O1 In1 O5 127.79(15) . 4_535
O2 In1 O5 81.62(16) . 4_535
O4 In1 O3 58.41(14) . .
O6 In1 O3 113.70(16) 4_535 .
O1 In1 O3 151.08(16) . .
O2 In1 O3 131.07(15) . .
O5 In1 O3 80.22(15) 4_535 .
O4 In1 N1 93.44(17) . .
O6 In1 N1 86.43(16) 4_535 .
O1 In1 N1 81.04(17) . .
O2 In1 N1 139.06(16) . .
O5 In1 N1 130.42(17) 4_535 .
O3 In1 N1 84.67(16) . .
O4 In1 C10 29.26(16) . .
O6 In1 C10 142.83(19) 4_535 .
O1 In1 C10 125.36(19) . .
O2 In1 C10 112.67(18) . .
O5 In1 C10 98.81(16) 4_535 .
O3 In1 C10 29.16(16) . .
N1 In1 C10 89.47(17) . .
O4 In1 C26 145.42(18) . 4_535
O6 In1 C26 29.52(16) 4_535 4_535
O1 In1 C26 110.44(18) . 4_535
O2 In1 C26 86.54(17) . 4_535
O5 In1 C26 28.82(15) 4_535 4_535
O3 In1 C26 98.06(17) . 4_535
N1 In1 C26 110.38(19) . 4_535
C10 In1 C26 123.16(19) . 4_535
O4 In1 C1 95.40(16) . .
O6 In1 C1 92.11(17) 4_535 .
O1 In1 C1 28.81(16) . .
O2 In1 C1 29.21(16) . .
O5 In1 C1 105.47(18) 4_535 .
O3 In1 C1 151.53(17) . .
N1 In1 C1 109.85(19) . .
C10 In1 C1 123.8(2) . .
C26 In1 C1 99.32(18) 4_535 .
C28A N1 C27 110.5(14) . .
C28A N1 C28 48.3(15) . .
C27 N1 C28 112.6(7) . .
C28A N1 C27A 71(2) . .
C27 N1 C27A 50.8(15) . .
C28 N1 C27A 106.0(13) . .
C28A N1 In1 112.9(15) . .
C27 N1 In1 123.1(5) . .
C28 N1 In1 123.4(5) . .
C27A N1 In1 115.4(15) . .
C1 O1 In1 92.2(4) . .
C1 O2 In1 90.2(4) . .
C10 O3 In1 89.1(3) . .
C10 O4 In1 92.8(3) . .
C26 O5 In1 90.2(3) . 4_565
C26 O6 In1 91.9(3) . 4_565

loop_
_geom_bond_atom_site_label_1
_geom_bond_atom_site_label_2
_geom_bond_distance
_geom_bond_site_symmetry_2
C1 O1 1.251(7) .
C1 O2 1.266(7) .
C1 C2 1.489(8) .
C1 In1 2.594(6) .
C2 C3 1.379(8) .
C2 C4 1.383(7) .
C3 C5 1.374(8) .
C3 H3 0.9300 .
C4 C6 1.376(8) .
C4 H4 0.9300 .
C5 C7 1.395(7) .
C5 H5 0.9300 .
C6 C7 1.383(8) .
C6 H6 0.9300 .
C7 C8 1.552(7) .
C8 C9 1.539(8) .
C8 C9 1.539(8) 2_554
C8 C7 1.552(7) 2_554
C9 F2 1.330(8) .
C9 F1 1.329(7) .
C9 F3 1.350(7) .
C10 O3 1.256(7) .
C10 O4 1.261(7) .
C10 C11 1.491(7) .
C10 In1 2.577(6) .
C11 C12 1.376(7) .
C11 C13 1.382(7) .
C12 C14 1.380(8) .
C12 H12 0.9300 .
C13 C15 1.374(7) .
C13 H13 0.9300 .
C14 C16 1.383(8) .
C14 H14 0.9300 .
C15 C16 1.384(7) .
C15 H15 0.9300 .
C16 C17 1.544(7) .
C17 C19 1.524(9) .
C17 C20 1.532(7) .
C17 C18 1.574(9) .
C18 F5 1.299(9) .
C18 F4 1.342(8) .
C18 F6 1.348(7) .
C19 F8 1.316(8) .
C19 F9 1.330(10) .
C19 F7 1.353(8) .
C20 C22 1.379(8) .
C20 C21 1.388(7) .
C21 C23 1.377(7) .
C21 H21 0.9300 .
C22 C24 1.375(8) .
C22 H22 0.9300 .
C23 C25 1.381(7) .
C23 H23 0.9300 .
C24 C25 1.389(8) .
C24 H24 0.9300 .
C25 C26 1.491(7) .
C26 O5 1.246(7) .
C26 O6 1.274(7) .
C26 In1 2.585(6) 4_565
C27 N1 1.322(10) .
C27 C29 1.368(13) .
C27 H27 0.9300 .
C28 N1 1.318(10) .
C28 C30 1.362(13) .
C28 H28 0.9300 .
C29 C31 1.396(11) .
C29 H29 0.9300 .
C30 C31 1.340(12) .
C30 H30 0.9300 .
C30A C31 1.38(4) .
C30A C28A 1.44(5) .
C29A C27A 1.34(4) .
C29A C31 1.42(3) .
C28A N1 1.28(4) .
C27A N1 1.39(4) .
C31 C31 1.476(11) 5_565
In1 O4 2.187(4) .
In1 O6 2.208(4) 4_535
In1 O1 2.226(4) .
In1 O2 2.260(4) .
In1 O5 2.261(4) 4_535
In1 O3 2.269(4) .
In1 N1 2.282(5) .
In1 C26 2.585(6) 4_535
O5 In1 2.261(4) 4_565
O6 In1 2.208(4) 4_565

loop_
_geom_torsion_atom_site_label_1
_geom_torsion_atom_site_label_2
_geom_torsion_atom_site_label_3
_geom_torsion_atom_site_label_4
_geom_torsion
_geom_torsion_site_symmetry_1
_geom_torsion_site_symmetry_4
O1 C1 C2 C3 -174.9(6) . .
O2 C1 C2 C3 1.6(9) . .
In1 C1 C2 C3 -102(6) . .
O1 C1 C2 C4 3.9(8) . .
O2 C1 C2 C4 -179.6(6) . .
In1 C1 C2 C4 76(7) . .
C4 C2 C3 C5 0.9(9) . .
C1 C2 C3 C5 179.7(6) . .
C3 C2 C4 C6 -1.2(9) . .
C1 C2 C4 C6 -180.0(5) . .
C2 C3 C5 C7 0.2(10) . .
C2 C4 C6 C7 0.3(9) . .
C4 C6 C7 C5 0.8(9) . .
C4 C6 C7 C8 -178.1(5) . .
C3 C5 C7 C6 -1.1(9) . .
C3 C5 C7 C8 177.7(5) . .
C6 C7 C8 C9 160.7(5) . .
C5 C7 C8 C9 -18.1(8) . .
C6 C7 C8 C9 -81.7(6) . 2_554
C5 C7 C8 C9 99.5(6) . 2_554
C6 C7 C8 C7 41.6(4) . 2_554
C5 C7 C8 C7 -137.2(6) . 2_554
C9 C8 C9 F2 -46.7(4) 2_554 .
C7 C8 C9 F2 70.3(7) . .
C7 C8 C9 F2 -168.3(5) 2_554 .
C9 C8 C9 F1 74.8(5) 2_554 .
C7 C8 C9 F1 -168.1(5) . .
C7 C8 C9 F1 -46.8(7) 2_554 .
C9 C8 C9 F3 -166.5(7) 2_554 .
C7 C8 C9 F3 -49.5(7) . .
C7 C8 C9 F3 71.9(6) 2_554 .
O3 C10 C11 C12 -179.1(5) . .
O4 C10 C11 C12 -1.1(8) . .
In1 C10 C11 C12 -2(18) . .
O3 C10 C11 C13 3.5(8) . .
O4 C10 C11 C13 -178.5(5) . .
In1 C10 C11 C13 -179(100) . .
C13 C11 C12 C14 -1.8(9) . .
C10 C11 C12 C14 -179.2(5) . .
C12 C11 C13 C15 0.4(8) . .
C10 C11 C13 C15 177.8(5) . .
C11 C12 C14 C16 1.1(10) . .
C11 C13 C15 C16 1.6(8) . .
C12 C14 C16 C15 0.9(9) . .
C12 C14 C16 C17 176.7(5) . .
C13 C15 C16 C14 -2.3(8) . .
C13 C15 C16 C17 -178.2(5) . .
C14 C16 C17 C19 -86.5(7) . .
C15 C16 C17 C19 89.3(7) . .
C14 C16 C17 C20 149.4(6) . .
C15 C16 C17 C20 -34.9(7) . .
C14 C16 C17 C18 31.1(8) . .
C15 C16 C17 C18 -153.1(5) . .
C19 C17 C18 F5 164.4(6) . .
C20 C17 C18 F5 -73.0(7) . .
C16 C17 C18 F5 49.1(7) . .
C19 C17 C18 F4 40.8(7) . .
C20 C17 C18 F4 163.4(5) . .
C16 C17 C18 F4 -74.5(7) . .
C19 C17 C18 F6 -75.9(7) . .
C20 C17 C18 F6 46.8(7) . .
C16 C17 C18 F6 168.9(6) . .
C20 C17 C19 F8 169.3(7) . .
C16 C17 C19 F8 45.8(10) . .
C18 C17 C19 F8 -72.7(9) . .
C20 C17 C19 F9 48.6(8) . .
C16 C17 C19 F9 -74.8(7) . .
C18 C17 C19 F9 166.6(6) . .
C20 C17 C19 F7 -69.5(9) . .
C16 C17 C19 F7 167.0(6) . .
C18 C17 C19 F7 48.5(8) . .
C19 C17 C20 C22 26.1(9) . .
C16 C17 C20 C22 145.6(6) . .
C18 C17 C20 C22 -93.7(7) . .
C19 C17 C20 C21 -158.5(6) . .
C16 C17 C20 C21 -39.1(7) . .
C18 C17 C20 C21 81.7(6) . .
C22 C20 C21 C23 -1.0(9) . .
C17 C20 C21 C23 -176.6(5) . .
C21 C20 C22 C24 -0.1(10) . .
C17 C20 C22 C24 175.3(6) . .
C20 C21 C23 C25 0.9(9) . .
C20 C22 C24 C25 1.2(11) . .
C21 C23 C25 C24 0.3(9) . .
C21 C23 C25 C26 179.3(5) . .
C22 C24 C25 C23 -1.3(10) . .
C22 C24 C25 C26 179.7(6) . .
C23 C25 C26 O5 2.5(8) . .
C24 C25 C26 O5 -178.5(6) . .
C23 C25 C26 O6 -179.0(5) . .
C24 C25 C26 O6 0.0(8) . .
C23 C25 C26 In1 114(6) . 4_565
C24 C25 C26 In1 -67(6) . 4_565
N1 C27 C29 C31 6(2) . .
N1 C28 C30 C31 -1(2) . .
C31 C30A C28A N1 -6(6) . .
C31 C29A C27A N1 14(5) . .
C28 C30 C31 C30A -74(2) . .
C28 C30 C31 C29 21.5(18) . .
C28 C30 C31 C29A -29(2) . .
C28 C30 C31 C31 -179.6(10) . 5_565
C28A C30A C31 C30 78(4) . .
C28A C30A C31 C29 -25(5) . .
C28A C30A C31 C29A -58(4) . .
C28A C30A C31 C31 -178(3) . 5_565
C27 C29 C31 C30 -23.7(19) . .
C27 C29 C31 C30A 25(3) . .
C27 C29 C31 C29A 71.2(19) . .
C27 C29 C31 C31 177.7(11) . 5_565
C27A C29A C31 C30 22(4) . .
C27A C29A C31 C30A 53(4) . .
C27A C29A C31 C29 -82(3) . .
C27A C29A C31 C31 172(3) . 5_565
O3 C10 In1 O4 178.0(5) . .
C11 C10 In1 O4 1(18) . .
O3 C10 In1 O6 -3.4(5) . 4_535
O4 C10 In1 O6 178.6(3) . 4_535
C11 C10 In1 O6 179(100) . 4_535
O3 C10 In1 O1 158.6(3) . .
O4 C10 In1 O1 -19.4(4) . .
C11 C10 In1 O1 -19(18) . .
O3 C10 In1 O2 -135.4(3) . .
O4 C10 In1 O2 46.5(4) . .
C11 C10 In1 O2 47(18) . .
O3 C10 In1 O5 -50.9(3) . 4_535
O4 C10 In1 O5 131.1(3) . 4_535
C11 C10 In1 O5 132(18) . 4_535
O4 C10 In1 O3 -178.0(5) . .
C11 C10 In1 O3 -177(100) . .
O3 C10 In1 N1 80.0(3) . .
O4 C10 In1 N1 -98.0(3) . .
C11 C10 In1 N1 -97(18) . .
O3 C10 In1 C26 -34.2(4) . 4_535
O4 C10 In1 C26 147.8(3) . 4_535
C11 C10 In1 C26 148(18) . 4_535
O3 C10 In1 C1 -166.3(3) . .
O4 C10 In1 C1 15.7(4) . .
C11 C10 In1 C1 16(18) . .
O1 C1 In1 O4 -95.5(4) . .
O2 C1 In1 O4 83.4(3) . .
C2 C1 In1 O4 -170(6) . .
O1 C1 In1 O6 87.1(4) . 4_535
O2 C1 In1 O6 -94.0(3) . 4_535
C2 C1 In1 O6 12(7) . 4_535
O2 C1 In1 O1 178.9(6) . .
C2 C1 In1 O1 -75(6) . .
O1 C1 In1 O2 -178.9(6) . .
C2 C1 In1 O2 106(7) . .
O1 C1 In1 O5 144.7(3) . 4_535
O2 C1 In1 O5 -36.4(4) . 4_535
C2 C1 In1 O5 70(7) . 4_535
O1 C1 In1 O3 -117.2(4) . .
O2 C1 In1 O3 61.7(5) . .
C2 C1 In1 O3 168(6) . .
O1 C1 In1 N1 0.1(4) . .
O2 C1 In1 N1 179.0(3) . .
C2 C1 In1 N1 -75(7) . .
O1 C1 In1 C10 -103.2(4) . .
O2 C1 In1 C10 75.7(4) . .
C2 C1 In1 C10 -178(100) . .
O1 C1 In1 C26 115.8(4) . 4_535
O2 C1 In1 C26 -65.2(4) . 4_535
C2 C1 In1 C26 41(7) . 4_535
C30A C28A N1 C27 36(4) . .
C30A C28A N1 C28 -67(3) . .
C30A C28A N1 C27A 68(4) . .
C30A C28A N1 In1 178(3) . .
C29 C27 N1 C28A -37(2) . .
C29 C27 N1 C28 15.1(17) . .
C29 C27 N1 C27A -78(2) . .
C29 C27 N1 In1 -175.0(11) . .
C30 C28 N1 C28A 80(2) . .
C30 C28 N1 C27 -18.0(16) . .
C30 C28 N1 C27A 36(2) . .
C30 C28 N1 In1 172.1(9) . .
C29A C27A N1 C28A -75(3) . .
C29A C27A N1 C27 65(3) . .
C29A C27A N1 C28 -41(3) . .
C29A C27A N1 In1 178(3) . .
O4 In1 N1 C28A 40.5(17) . .
O6 In1 N1 C28A -147.4(17) 4_535 .
O1 In1 N1 C28A -56.4(17) . .
O2 In1 N1 C28A -55.8(17) . .
O5 In1 N1 C28A 170.7(17) 4_535 .
O3 In1 N1 C28A 98.3(17) . .
C10 In1 N1 C28A 69.5(17) . .
C26 In1 N1 C28A -165.0(17) 4_535 .
C1 In1 N1 C28A -56.5(17) . .
O4 In1 N1 C27 177.5(8) . .
O6 In1 N1 C27 -10.5(8) 4_535 .
O1 In1 N1 C27 80.5(8) . .
O2 In1 N1 C27 81.2(8) . .
O5 In1 N1 C27 -52.4(8) 4_535 .
O3 In1 N1 C27 -124.7(8) . .
C10 In1 N1 C27 -153.5(8) . .
C26 In1 N1 C27 -28.1(8) 4_535 .
C1 In1 N1 C27 80.5(8) . .
O4 In1 N1 C28 -13.6(7) . .
O6 In1 N1 C28 158.4(8) 4_535 .
O1 In1 N1 C28 -110.6(7) . .
O2 In1 N1 C28 -109.9(7) . .
O5 In1 N1 C28 116.5(7) 4_535 .
O3 In1 N1 C28 44.2(7) . .
C10 In1 N1 C28 15.4(7) . .
C26 In1 N1 C28 140.8(7) 4_535 .
C1 In1 N1 C28 -110.6(7) . .
O4 In1 N1 C27A 119.2(17) . .
O6 In1 N1 C27A -68.8(17) 4_535 .
O1 In1 N1 C27A 22.2(17) . .
O2 In1 N1 C27A 22.9(17) . .
O5 In1 N1 C27A -110.7(17) 4_535 .
O3 In1 N1 C27A 177.0(17) . .
C10 In1 N1 C27A 148.2(17) . .
C26 In1 N1 C27A -86.4(17) 4_535 .
C1 In1 N1 C27A 22.2(17) . .
O2 C1 O1 In1 -1.1(6) . .
C2 C1 O1 In1 175.4(5) . .
O4 In1 O1 C1 87.7(4) . .
O6 In1 O1 C1 -93.6(4) 4_535 .
O2 In1 O1 C1 0.6(3) . .
O5 In1 O1 C1 -44.8(4) 4_535 .
O3 In1 O1 C1 118.8(4) . .
N1 In1 O1 C1 -179.9(4) . .
C10 In1 O1 C1 97.2(4) . .
C26 In1 O1 C1 -71.4(4) 4_535 .
O1 C1 O2 In1 1.1(6) . .
C2 C1 O2 In1 -175.4(5) . .
O4 In1 O2 C1 -98.4(3) . .
O6 In1 O2 C1 87.5(3) 4_535 .
O1 In1 O2 C1 -0.6(3) . .
O5 In1 O2 C1 144.7(4) 4_535 .
O3 In1 O2 C1 -146.2(3) . .
N1 In1 O2 C1 -1.4(5) . .
C10 In1 O2 C1 -119.2(4) . .
C26 In1 O2 C1 116.1(4) 4_535 .
O4 C10 O3 In1 1.9(5) . .
C11 C10 O3 In1 179.9(4) . .
O4 In1 O3 C10 -1.1(3) . .
O6 In1 O3 C10 177.8(3) 4_535 .
O1 In1 O3 C10 -38.0(5) . .
O2 In1 O3 C10 59.2(4) . .
O5 In1 O3 C10 128.9(3) 4_535 .
N1 In1 O3 C10 -98.5(3) . .
C26 In1 O3 C10 151.6(3) 4_535 .
C1 In1 O3 C10 24.4(5) . .
O3 C10 O4 In1 -2.0(5) . .
C11 C10 O4 In1 -180.0(4) . .
O6 In1 O4 C10 -6.1(13) 4_535 .
O1 In1 O4 C10 164.1(3) . .
O2 In1 O4 C10 -137.9(3) . .
O5 In1 O4 C10 -56.6(4) 4_535 .
O3 In1 O4 C10 1.1(3) . .
N1 In1 O4 C10 82.7(3) . .
C26 In1 O4 C10 -51.8(5) 4_535 .
C1 In1 O4 C10 -166.9(3) . .
O6 C26 O5 In1 -2.8(6) . 4_565
C25 C26 O5 In1 175.7(5) . 4_565
O5 C26 O6 In1 2.9(6) . 4_565
C25 C26 O6 In1 -175.6(5) . 4_565
